data_2003650
loop_
_publ_author_name
'Mague, J. T.'
'De, D.'
'Krogstad, D. J.'

_publ_section_title
;
 An Intermediate for Chloroquine Analogs:
 (<i>E</i>)-2-(4,7-Dichloro-2-quinolinyl)-3-(dimethylamino)-2-propenal
;
_journal_issue 7
_journal_name_full 'Acta Crystallographica Section C'
_journal_page_first 1423
_journal_page_last 1425
_journal_paper_doi 10.1107/S0108270195000151
_journal_volume 51
_journal_year 1995
_chemical_compound_source 'see text'
_chemical_formula_moiety 'C14 H12 Cl2 N2 O1'
_chemical_formula_sum 'C14 H12 Cl2 N2 O'
_chemical_formula_weight 295.17
_space_group_IT_number 2
_symmetry_cell_setting triclinic
_symmetry_space_group_name_Hall '-P 1'
_symmetry_space_group_name_H-M 'P -1'
_atom_type_scat_source IntTabIV
_cell_angle_alpha 97.84(1)
_cell_angle_beta 104.36(1)
_cell_angle_gamma 115.03(1)
_cell_formula_units_Z 2
_cell_length_a 8.2796(9)
_cell_length_b 8.644(1)
_cell_length_c 11.336(1)
_cell_measurement_reflns_used 23
_cell_measurement_temperature 293
_cell_measurement_theta_max 16.91
_cell_measurement_theta_min 11.01
_cell_volume 684.70(16)
_computing_cell_refinement 'CAD-4 Software (Enraf-Nonius, 1989)'
_computing_data_collection 'CAD-4 Software (Enraf-Nonius, 1989)'
_computing_data_reduction 'MolEN (Fair, 1990)'
_computing_molecular_graphics 'ORTEPII (Johnson, 1976)'
_computing_structure_refinement MolEN
_computing_structure_solution
;SIR88 (Burla, Camalli, Cascarano, Giocavazzo, Polidori, Spagna & Veterbo,
 1989)
;
_diffrn_measurement_device 'Enraf-Nonius CAD4'
_diffrn_measurement_method \w/2\q
_diffrn_radiation_type MoK\a
_diffrn_radiation_wavelength 0.71073
_diffrn_reflns_av_R_equivalents 0.018
_diffrn_reflns_limit_h_max 9
_diffrn_reflns_limit_h_min 0
_diffrn_reflns_limit_k_max 10
_diffrn_reflns_limit_k_min -10
_diffrn_reflns_limit_l_max 13
_diffrn_reflns_limit_l_min -13
_diffrn_reflns_number 2581
_diffrn_reflns_theta_max 25.0
_diffrn_standards_decay_% -1.8
_diffrn_standards_interval_time 120
_diffrn_standards_number 2
_exptl_absorpt_coefficient_mu 0.46
_exptl_absorpt_correction_T_max 0.9988
_exptl_absorpt_correction_T_min 0.8987
_exptl_absorpt_correction_type empirical
_exptl_crystal_colour 'pale yellow'
_exptl_crystal_density_diffrn 1.43
_exptl_crystal_description 'triclinic prism'
_exptl_crystal_size_max 0.53
_exptl_crystal_size_mid 0.43
_exptl_crystal_size_min 0.17
_refine_diff_density_max 0.05
_refine_diff_density_min -0.19
_refine_ls_extinction_method none
_refine_ls_goodness_of_fit_obs 1.56
_refine_ls_hydrogen_treatment 'H atoms refined isotropically'
_refine_ls_number_parameters 220
_refine_ls_number_reflns 1567
_refine_ls_R_factor_obs 0.038
_refine_ls_shift/esd_max 0.05
_refine_ls_structure_factor_coef F
_refine_ls_weighting_details 'w = 1/\s^2^(F)'
_refine_ls_weighting_scheme calc
_refine_ls_wR_factor_obs 0.049
_reflns_number_observed 1567
_reflns_number_total 2389
_reflns_observed_criterion >2\s(I)
_cod_data_source_file cr1173.cif
_cod_data_source_block cr1173a
_cod_depositor_comments
;
The following automatic conversions were performed:

'_refine_ls_weighting_scheme' value '1/\s^2^(F)' was changed to
'calc'. New tag '_refine_ls_weighting_details' was created. The value
of the new tag was set to 'w = 1/\s^2^(F)'.

Automatic conversion script
Id: cif_fix_values 3143 2015-03-26 13:38:13Z robertas 
;
_cod_original_cell_volume 684.7(2)
_cod_original_formula_sum 'C14 H12 Cl2 N2 O1'
_cod_database_code 2003650

loop_
_symmetry_equiv_pos_as_xyz
x,y,z
-x,-y,-z

loop_
_atom_site_label
_atom_site_fract_x
_atom_site_fract_y
_atom_site_fract_z
_atom_site_B_iso_or_equiv
Cl(1) .8660(1) .11070(9) .90276(8) 5.47(2)
Cl(2) .2690(1) -.4944(1) 1.15541(7) 6.59(2)
O .2894(3) -.0432(2) .5232(2) 5.51(6)
N(1) .2823(2) -.3673(2) .7351(2) 3.07(5)
N(2) .1830(3) -.6411(2) .4559(2) 3.48(5)
C(1) .3795(3) -.3151(3) .8621(2) 3.15(6)
C(2) .2911(3) -.4167(3) .9369(2) 3.83(7)
C(3) .3795(4) -.3694(3) 1.0639(2) 4.16(7)
C(4) .5585(4) -.2198(4) 1.1235(3) 4.83(8)
C(5) .6465(4) -.1231(3) 1.0535(3) 4.38(7)
C(6) .5621(3) -.1658(3) .9213(2) 3.22(6)
C(7) .6409(3) -.0712(3) .8402(3) 3.44(6)
C(8) .5458(3) -.1209(3) .7147(2) 3.28(6)
C(9) .3644(3) -.2733(3) .6635(2) 2.81(5)
C(10) .2586(3) -.3275(3) .5265(2) 2.99(5)
C(11) .2310(3) -.1989(3) .4704(3) 4.10(7)
C(12) .1719(3) -.4958(3) .4451(2) 3.09(5)
C(13) .3110(4) -.6496(3) .5651(3) 4.86(7)
C(14) .0656(4) -.8036(4) .3523(3) 5.06(8)
H(2) .172(3) -.519(3) .893(2) 4.4(6)
H(4) .608(4) -.194(3) 1.209(2) 5.5(7)
H(5) .766(4) -.026(3) 1.096(3) 6.4(8)
H(8) .591(3) -.063(3) .657(2) 4.3(6)
H(11) .148(3) -.251(3) .377(2) 5.5(7)
H(12) .093(3) -.510(3) .361(2) 3.2(5)
H(13a) .336(3) -.739(3) .548(2) 5.0(6)
H(13b) .253(4) -.665(4) .626(3) 7.7(9)
H(13c) .432(4) -.536(4) .597(3) 7.0(8)
H(14a) -.000(5) -.782(5) .281(4) 11(1)
H(14b) -.020(4) -.884(4) .374(3) 8.0(9)
H(14c) .127(4) -.853(4) .328(3) 9(1)

loop_
_geom_angle_atom_site_label_1
_geom_angle_atom_site_label_2
_geom_angle_atom_site_label_3
_geom_angle
_geom_angle_publ_flag
C(9) C(10) C(11) 118.5(2) yes
C(9) C(10) C(12) 126.7(2) yes
C(11) C(10) C(12) 114.7(2) yes
C(10) C(11) O 126.9(3) yes
C(10) C(12) N(2) 132.6(2) yes
C(12) N(2) C(13) 123.7(2) yes
C(12) N(2) C(14) 119.6(3) yes
C(13) N(2) C(14) 116.7(3) yes
C(1) N(1) C(9) 118.0(2) no
N(1) C(1) C(2) 117.4(2) no
N(1) C(1) C(6) 123.5(2) no
C(2) C(1) C(6) 119.1(2) no
C(1) C(2) C(3) 120.0(3) no
C(1) C(2) H(2) 116(2) no
C(3) C(2) H(2) 124(2) no
Cl(2) C(3) C(2) 119.7(3) no
Cl(2) C(3) C(4) 119.1(2) no
C(2) C(3) C(4) 121.2(3) no
C(3) C(4) C(5) 119.7(3) no
C(3) C(4) H(4) 116(2) no
C(5) C(4) H(4) 124(2) no
C(4) C(5) C(6) 121.7(3) no
C(4) C(5) H(5) 118(2) no
C(6) C(5) H(5) 121(2) no
C(1) C(6) C(5) 118.2(3) no
C(1) C(6) C(7) 115.8(2) no
C(5) C(6) C(7) 126(3) no
Cl(1) C(7) C(6) 119.4(2) no
Cl(1) C(7) C(8) 119.3(2) no
C(6) C(7) C(8) 121.3(2) no
C(7) C(8) C(9) 119(3) no
C(7) C(8) H(8) 125(2) no
C(9) C(8) H(8) 116(2) no
N(1) C(9) C(8) 122.4(2) no
N(1) C(9) C(10) 118.2(2) no
C(8) C(9) C(10) 119.4(2) no
O C(11) H(11) 120(3) no
C(10) C(11) H(11) 113(2) no
N(2) C(12) H(12) 112(2) no
C(10) C(12) H(12) 115(2) no
N(2) C(13) H(13a) 113(2) no
N(2) C(13) H(13b) 107(3) no
N(2) C(13) H(13c) 109(2) no
H(13a) C(13) H(13b) 109(3) no
H(13a) C(13) H(13c) 109(3) no
H(13b) C(13) H(13c) 110(3) no
N(2) C(14) H(14a) 111(3) no
N(2) C(14) H(14b) 111(3) no
N(2) C(14) H(14c) 114(3) no
H(14a) C(14) H(14b) 107(4) no
H(14a) C(14) H(14c) 108(4) no
H(14b) C(14) H(14c) 105(4) no

loop_
_geom_bond_atom_site_label_1
_geom_bond_atom_site_label_2
_geom_bond_distance
_geom_bond_publ_flag
C(9) C(10) 1.476(3) yes
C(10) C(11) 1.425(4) yes
C(11) O 1.220(4) yes
C(10) C(12) 1.380(4) yes
C(12) N(2) 1.318(3) yes
C(13) N(2) 1.450(4) yes
C(14) N(2) 1.458(4) yes
Cl(1) C(7) 1.735(3) no
Cl(2) C(3) 1.738(3) no
N(1) C(1) 1.365(3) no
N(1) C(9) 1.329(3) no
C(1) C(2) 1.411(4) no
C(1) C(6) 1.418(4) no
C(2) C(3) 1.356(4) no
C(2) H(2) .95(3) no
C(3) C(4) 1.403(5) no
C(4) C(5) 1.346(5) no
C(4) H(4) .91(3) no
C(5) C(6) 1.409(4) no
C(5) H(5) .93(4) no
C(6) C(7) 1.410(4) no
C(7) C(8) 1.349(4) no
C(8) C(9) 1.419(4) no
C(8) H(8) .93(3) no
C(11) H(11) 1.02(3) no
C(12) H(12) .97(3) no
C(13) H(13a) .89(3) no
C(13) H(13b) .93(4) no
C(13) H(13c) 1.00(4) no
C(14) H(14a) .94(5) no
C(14) H(14b) .87(4) no
C(14) H(14c) .86(5) no
